data_7101657
loop_
_publ_author_name
'Naumov, Pance'
'Sakurai, Kenji'
'Nukui, Akihiko'
'Tanaka, Masahiko'

_publ_section_title
;
 Increased crystal porosity and enhanced gas adsorption by
 intracolumnar gliding for broadband gas detection.
;
_journal_issue 4
_journal_name_full 'Chemical communications (Cambridge, England)'
_journal_page_first 347
_journal_page_last 349
_journal_paper_doi 10.1039/b610950k
_journal_year 2007
_chemical_name_common 'CuNO blue'
_space_group_IT_number 15
_symmetry_cell_setting monoclinic
_symmetry_Int_Tables_number 15
_symmetry_space_group_name_Hall '-C 2yc'
_symmetry_space_group_name_H-M 'C 1 2/c 1'
_cell_angle_alpha 90.0
_cell_angle_beta 106.8322(21)
_cell_angle_gamma 90.0
_cell_formula_units_Z 4
_cell_length_a 15.41781(56)
_cell_length_b 8.33658(26)
_cell_length_c 16.40034(59)
_cell_volume 2017.6(2)
_pd_block_id
;bis(N,N-diethylethylenediamine)copper(II) nitrate monohydrate
obtained from the red anhydrate exposed to moist air'
;
_pd_phase_name CuNO_blue
_cod_data_source_file b610950k.txt
_cod_data_source_block RIETAN_phase_1
_cod_depositor_comments
;
The following automatic conversions were performed:
'_symmetry_cell_setting' value 'Monoclinic' changed to 'monoclinic'
according to '/home/saulius/struct/CIF-dictionaries/cif_core.dic'
dictionary named 'cif_core.dic' version 2.4.1 from 2010-06-29.

Automatic conversion script
Id: cif_fix_enum 1527 2010-12-29 10:47:43Z saulius 
;
_cod_original_sg_symbol_H-M C2/c
_cod_database_code 7101657

loop_
_symmetry_equiv_pos_as_xyz
'x, y, z'
'-x, y, -z+1/2'
'x+1/2, y+1/2, z'
'-x+1/2, y+1/2, -z+1/2'
'-x, -y, -z'
'x, -y, z-1/2'
'-x+1/2, -y+1/2, -z'
'x+1/2, -y+1/2, z-1/2'

loop_
_atom_site_label
_atom_site_symmetry_multiplicity
_atom_site_occupancy
_atom_site_fract_x
_atom_site_fract_y
_atom_site_fract_z
_atom_site_thermal_displace_type
_atom_site_B_iso_or_equiv
_atom_site_type_symbol
CU1 2 1.0 0.50000 0.19891 0.75000 Biso 5.187 Cu2+
C1 1 1.0 0.51852 0.15056 0.57547 Biso 9.888 C
C2 1 1.0 0.60548 0.23662 0.62776 Biso 0.735 C
C3 1 1.0 0.36555 0.19472 0.57452 Biso 7.681 C
C4 1 1.0 0.34887 -0.00084 0.57316 Biso 0.846 C
C5 1 1.0 0.44686 0.43649 0.61081 Biso 6.606 C
C6 1 1.0 0.37701 0.51494 0.63919 Biso 3.493 C
N1 1 1.0 0.45647 0.26514 0.60280 Biso 8.294 N
N2 1 1.0 0.62993 0.19275 0.72184 Biso 1.907 N
N3 1 1.0 0.65637 -0.25456 0.66506 Biso 10.692 N
O1 1 1.0 0.56403 -0.24381 0.64322 Biso 9.756 O
O2 1 1.0 0.67941 -0.39333 0.64287 Biso 12.062 O
O3 1 1.0 0.69661 -0.13908 0.69618 Biso 9.970 O
O4 2 1.0 0.50000 -0.07264 0.75000 Biso 9.214 O
